data_4518218
loop_
_publ_author_name
'Takeuchi, Katsuhiko'
'Kim, Kun-Woo'
'Kim, Yong-Joo'
'Fukaya, Norihisa'
'Sato, Kazuhiko'
'Choi, Jun-Chul'

_publ_section_title
;
 Synthesis and Structure of Multinuclear Pd(II) Complexes Bridged by
 Phosphide or Azide Ligands.
;
_journal_issue 46
_journal_name_full 'ACS omega'
_journal_page_first 29706
_journal_page_last 29713
_journal_paper_doi 10.1021/acsomega.0c03317
_journal_volume 5
_journal_year 2020
_chemical_formula_moiety 'C12 H30 N12 P2 Pd2'
_chemical_formula_sum 'C12 H30 N12 P2 Pd2'
_chemical_formula_weight 617.22
_space_group_crystal_system monoclinic
_space_group_IT_number 14
_space_group_name_Hall '-P 2ybc'
_space_group_name_H-M_alt 'P 1 21/c 1'
_atom_sites_solution_hydrogens geom
_audit_creation_method SHELXL-2018/1
_cell_angle_alpha 90
_cell_angle_beta 98.412(2)
_cell_angle_gamma 90
_cell_formula_units_Z 2
_cell_length_a 6.95720(10)
_cell_length_b 11.9501(2)
_cell_length_c 13.6334(2)
_cell_measurement_reflns_used 13196
_cell_measurement_temperature 93(2)
_cell_measurement_theta_max 30.7540
_cell_measurement_theta_min 2.9580
_cell_volume 1121.28(3)
_computing_structure_refinement 'SHELXL-2018/1 (Sheldrick, 2018)'
_diffrn_ambient_temperature 93(2)
_diffrn_detector_area_resol_mean 5.8140
_diffrn_measured_fraction_theta_full 1.000
_diffrn_measured_fraction_theta_max 0.998
_diffrn_measurement_device_type 'dtrek-CrysAlisPro-abstract goniometer imported rigaku-d*trek images'
_diffrn_measurement_method 'abstract diffractometer'
_diffrn_radiation_type MoK\a
_diffrn_radiation_wavelength 0.71073
_diffrn_reflns_av_R_equivalents 0.0650
_diffrn_reflns_av_unetI/netI 0.0282
_diffrn_reflns_Laue_measured_fraction_full 1.000
_diffrn_reflns_Laue_measured_fraction_max 0.998
_diffrn_reflns_limit_h_max 9
_diffrn_reflns_limit_h_min -9
_diffrn_reflns_limit_k_max 15
_diffrn_reflns_limit_k_min -15
_diffrn_reflns_limit_l_max 17
_diffrn_reflns_limit_l_min -17
_diffrn_reflns_number 18270
_diffrn_reflns_point_group_measured_fraction_full 1.000
_diffrn_reflns_point_group_measured_fraction_max 0.998
_diffrn_reflns_theta_full 25.242
_diffrn_reflns_theta_max 27.500
_diffrn_reflns_theta_min 2.277
_diffrn_source 'fine-focus sealed X-ray tube'
_exptl_absorpt_coefficient_mu 1.772
_exptl_absorpt_correction_T_max 1.00000
_exptl_absorpt_correction_T_min 0.73785
_exptl_absorpt_correction_type multi-scan
_exptl_absorpt_process_details
;
CrysAlisPro 1.171.40.53 (Rigaku Oxford Diffraction, 2019)
Empirical absorption correction using spherical harmonics,
 implemented in SCALE3 ABSPACK scaling algorithm.
;
_exptl_crystal_colour Orange
_exptl_crystal_density_diffrn 1.828
_exptl_crystal_description Block
_exptl_crystal_F_000 616
_exptl_crystal_size_max 0.260
_exptl_crystal_size_mid 0.180
_exptl_crystal_size_min 0.160
_refine_diff_density_max 0.757
_refine_diff_density_min -1.086
_refine_diff_density_rms 0.106
_refine_ls_extinction_method none
_refine_ls_goodness_of_fit_ref 1.044
_refine_ls_hydrogen_treatment constr
_refine_ls_matrix_type full
_refine_ls_number_parameters 130
_refine_ls_number_reflns 2563
_refine_ls_number_restraints 0
_refine_ls_restrained_S_all 1.044
_refine_ls_R_factor_all 0.0223
_refine_ls_R_factor_gt 0.0217
_refine_ls_shift/su_max 0.001
_refine_ls_shift/su_mean 0.000
_refine_ls_structure_factor_coef Fsqd
_refine_ls_weighting_details 'w=1/[\s^2^(Fo^2^)+(0.0335P)^2^+0.5420P] where P=(Fo^2^+2Fc^2^)/3'
_refine_ls_weighting_scheme calc
_refine_ls_wR_factor_gt 0.0593
_refine_ls_wR_factor_ref 0.0596
_reflns_Friedel_coverage 0.000
_reflns_number_gt 2476
_reflns_number_total 2563
_reflns_threshold_expression 'I > 2\s(I)'
_cod_data_source_file ao0c03317_si_006.cif
_cod_data_source_block 4
_cod_depositor_comments 'Adding full bibliography for 4518217--4518222.cif.'
_cod_original_sg_symbol_H-M 'P 21/c'
_cod_database_code 4518218
_shelx_shelxl_version_number 2018/1
_shelx_space_group_comment
;
The symmetry employed for this shelxl refinement is uniquely defined
by the following loop, which should always be used as a source of
symmetry information in preference to the above space-group names.
They are only intended as comments.
;
_shelx_estimated_absorpt_t_min 0.656
_shelx_estimated_absorpt_t_max 0.765

loop_
_space_group_symop_operation_xyz
'x, y, z'
'-x, y+1/2, -z+1/2'
'-x, -y, -z'
'x, -y-1/2, z-1/2'

loop_
_atom_site_label
_atom_site_type_symbol
_atom_site_fract_x
_atom_site_fract_y
_atom_site_fract_z
_atom_site_U_iso_or_equiv
_atom_site_adp_type
_atom_site_occupancy
_atom_site_site_symmetry_order
_atom_site_calc_flag
_atom_site_refinement_flags_posn
_atom_site_refinement_flags_adp
_atom_site_refinement_flags_occupancy
_atom_site_disorder_assembly
_atom_site_disorder_group
Pd1 Pd 0.15183(2) 0.49172(2) 0.42052(2) 0.01353(7) Uani 1 1 d . . . . .
P1 P 0.22841(6) 0.58574(4) 0.28996(3) 0.01356(10) Uani 1 1 d . . . . .
C1 C 0.4333(2) 0.67978(15) 0.32519(12) 0.0173(3) Uani 1 1 d . . . . .
H1 H 0.544292 0.636103 0.359310 0.021 Uiso 1 1 calc R U . . .
H1A H 0.473117 0.712243 0.264454 0.021 Uiso 1 1 calc R U . . .
C2 C 0.3874(3) 0.77477(16) 0.39313(13) 0.0211(4) Uani 1 1 d . . . . .
H2 H 0.295476 0.826775 0.355646 0.032 Uiso 1 1 calc R U . . .
H2A H 0.507393 0.814670 0.418601 0.032 Uiso 1 1 calc R U . . .
H2B H 0.329776 0.743795 0.448697 0.032 Uiso 1 1 calc R U . . .
C3 C 0.0276(2) 0.66931(15) 0.22752(12) 0.0175(3) Uani 1 1 d . . . . .
H3 H -0.013315 0.723919 0.275018 0.021 Uiso 1 1 calc R U . . .
H3A H 0.072219 0.711769 0.172711 0.021 Uiso 1 1 calc R U . . .
C4 C -0.1468(2) 0.59635(17) 0.18580(13) 0.0235(4) Uani 1 1 d . . . . .
H4 H -0.106679 0.541990 0.138928 0.035 Uiso 1 1 calc R U . . .
H4A H -0.250294 0.643879 0.151588 0.035 Uiso 1 1 calc R U . . .
H4B H -0.194776 0.556590 0.240228 0.035 Uiso 1 1 calc R U . . .
C5 C 0.3005(3) 0.49447(13) 0.19420(14) 0.0184(4) Uani 1 1 d . . . . .
H5 H 0.429691 0.462316 0.218822 0.022 Uiso 1 1 calc R U . . .
H5A H 0.206935 0.431733 0.182939 0.022 Uiso 1 1 calc R U . . .
C6 C 0.3104(3) 0.55276(16) 0.09468(12) 0.0202(3) Uani 1 1 d . . . . .
H6 H 0.180004 0.577481 0.065803 0.030 Uiso 1 1 calc R U . . .
H6A H 0.360510 0.500284 0.049328 0.030 Uiso 1 1 calc R U . . .
H6B H 0.396888 0.617708 0.105409 0.030 Uiso 1 1 calc R U . . .
N1 N -0.0654(2) 0.59581(12) 0.45376(10) 0.0174(3) Uani 1 1 d . . . . .
N2 N -0.06918(19) 0.69813(12) 0.45567(10) 0.0157(3) Uani 1 1 d . . . . .
N3 N -0.0836(2) 0.79358(13) 0.45640(11) 0.0217(3) Uani 1 1 d . . . . .
N4 N 0.3399(2) 0.36643(13) 0.40212(11) 0.0236(3) Uani 1 1 d . . . . .
N5 N 0.5027(2) 0.37587(13) 0.38889(10) 0.0210(3) Uani 1 1 d . . . . .
N6 N 0.6647(2) 0.37561(15) 0.37481(12) 0.0274(3) Uani 1 1 d . . . . .

loop_
_atom_site_aniso_label
_atom_site_aniso_U_11
_atom_site_aniso_U_22
_atom_site_aniso_U_33
_atom_site_aniso_U_23
_atom_site_aniso_U_13
_atom_site_aniso_U_12
Pd1 0.01115(10) 0.01647(10) 0.01374(10) 0.00164(4) 0.00439(6) 0.00083(4)
P1 0.01066(19) 0.0169(2) 0.01372(19) 0.00061(15) 0.00375(14) -0.00012(15)
C1 0.0129(7) 0.0216(8) 0.0180(8) 0.0002(6) 0.0040(6) -0.0030(6)
C2 0.0189(8) 0.0227(9) 0.0221(8) -0.0027(7) 0.0037(6) -0.0044(7)
C3 0.0143(7) 0.0220(8) 0.0165(7) 0.0023(6) 0.0029(6) 0.0030(6)
C4 0.0137(8) 0.0343(10) 0.0225(8) 0.0024(7) 0.0026(6) -0.0013(7)
C5 0.0203(10) 0.0213(9) 0.0146(9) 0.0002(6) 0.0060(7) 0.0028(6)
C6 0.0194(8) 0.0262(10) 0.0160(7) 0.0017(7) 0.0061(6) 0.0038(7)
N1 0.0154(7) 0.0192(7) 0.0189(7) 0.0024(5) 0.0071(5) 0.0019(5)
N2 0.0105(6) 0.0234(8) 0.0139(6) 0.0010(5) 0.0041(5) 0.0007(5)
N3 0.0210(7) 0.0204(8) 0.0251(8) 0.0005(6) 0.0076(6) 0.0008(6)
N4 0.0299(9) 0.0173(7) 0.0267(8) 0.0051(6) 0.0144(6) 0.0083(6)
N5 0.0256(8) 0.0188(7) 0.0174(7) 0.0007(5) -0.0011(6) 0.0021(6)
N6 0.0171(7) 0.0335(9) 0.0322(9) -0.0011(7) 0.0057(6) 0.0031(7)

loop_
_atom_type_symbol
_atom_type_description
_atom_type_scat_dispersion_real
_atom_type_scat_dispersion_imag
_atom_type_scat_source
C C 0.0033 0.0016 'International Tables Vol C Tables 4.2.6.8 and 6.1.1.4'
H H 0.0000 0.0000 'International Tables Vol C Tables 4.2.6.8 and 6.1.1.4'
N N 0.0061 0.0033 'International Tables Vol C Tables 4.2.6.8 and 6.1.1.4'
P P 0.1023 0.0942 'International Tables Vol C Tables 4.2.6.8 and 6.1.1.4'
Pd Pd -0.9988 1.0072 'International Tables Vol C Tables 4.2.6.8 and 6.1.1.4'

loop_
_geom_angle_atom_site_label_1
_geom_angle_atom_site_label_2
_geom_angle_atom_site_label_3
_geom_angle
_geom_angle_site_symmetry_1
_geom_angle_site_symmetry_3
_geom_angle_publ_flag
N4 Pd1 N1 168.86(6) . . ?
N4 Pd1 N1 90.01(6) . 3_566 ?
N1 Pd1 N1 79.63(6) . 3_566 ?
N4 Pd1 P1 92.26(4) . . ?
N1 Pd1 P1 98.04(4) . . ?
N1 Pd1 P1 177.51(4) 3_566 . ?
C1 P1 C3 107.54(8) . . ?
C1 P1 C5 105.69(8) . . ?
C3 P1 C5 105.37(8) . . ?
C1 P1 Pd1 111.62(5) . . ?
C3 P1 Pd1 113.05(5) . . ?
C5 P1 Pd1 113.05(6) . . ?
C2 C1 P1 113.13(11) . . ?
C2 C1 H1 109.0 . . ?
P1 C1 H1 109.0 . . ?
C2 C1 H1A 109.0 . . ?
P1 C1 H1A 109.0 . . ?
H1 C1 H1A 107.8 . . ?
C1 C2 H2 109.5 . . ?
C1 C2 H2A 109.5 . . ?
H2 C2 H2A 109.5 . . ?
C1 C2 H2B 109.5 . . ?
H2 C2 H2B 109.5 . . ?
H2A C2 H2B 109.5 . . ?
C4 C3 P1 111.85(12) . . ?
C4 C3 H3 109.2 . . ?
P1 C3 H3 109.2 . . ?
C4 C3 H3A 109.2 . . ?
P1 C3 H3A 109.2 . . ?
H3 C3 H3A 107.9 . . ?
C3 C4 H4 109.5 . . ?
C3 C4 H4A 109.5 . . ?
H4 C4 H4A 109.5 . . ?
C3 C4 H4B 109.5 . . ?
H4 C4 H4B 109.5 . . ?
H4A C4 H4B 109.5 . . ?
C6 C5 P1 114.40(12) . . ?
C6 C5 H5 108.7 . . ?
P1 C5 H5 108.7 . . ?
C6 C5 H5A 108.7 . . ?
P1 C5 H5A 108.7 . . ?
H5 C5 H5A 107.6 . . ?
C5 C6 H6 109.5 . . ?
C5 C6 H6A 109.5 . . ?
H6 C6 H6A 109.5 . . ?
C5 C6 H6B 109.5 . . ?
H6 C6 H6B 109.5 . . ?
H6A C6 H6B 109.5 . . ?
N2 N1 Pd1 128.85(11) . . ?
N2 N1 Pd1 117.15(11) . 3_566 ?
Pd1 N1 Pd1 100.37(6) . 3_566 ?
N3 N2 N1 176.22(17) . . ?
N5 N4 Pd1 126.90(13) . . ?
N6 N5 N4 174.32(19) . . ?

loop_
_geom_bond_atom_site_label_1
_geom_bond_atom_site_label_2
_geom_bond_distance
_geom_bond_site_symmetry_2
_geom_bond_publ_flag
Pd1 N4 2.0281(15) . ?
Pd1 N1 2.0586(14) . ?
Pd1 N1 2.1668(14) 3_566 ?
Pd1 P1 2.2342(4) . ?
P1 C1 1.8235(17) . ?
P1 C3 1.8237(17) . ?
P1 C5 1.8268(19) . ?
C1 C2 1.528(2) . ?
C1 H1 0.9900 . ?
C1 H1A 0.9900 . ?
C2 H2 0.9800 . ?
C2 H2A 0.9800 . ?
C2 H2B 0.9800 . ?
C3 C4 1.534(2) . ?
C3 H3 0.9900 . ?
C3 H3A 0.9900 . ?
C4 H4 0.9800 . ?
C4 H4A 0.9800 . ?
C4 H4B 0.9800 . ?
C5 C6 1.535(3) . ?
C5 H5 0.9900 . ?
C5 H5A 0.9900 . ?
C6 H6 0.9800 . ?
C6 H6A 0.9800 . ?
C6 H6B 0.9800 . ?
N1 N2 1.223(2) . ?
N2 N3 1.145(2) . ?
N4 N5 1.178(2) . ?
N5 N6 1.171(2) . ?

loop_
_geom_torsion_atom_site_label_1
_geom_torsion_atom_site_label_2
_geom_torsion_atom_site_label_3
_geom_torsion_atom_site_label_4
_geom_torsion
_geom_torsion_site_symmetry_1
_geom_torsion_site_symmetry_2
_geom_torsion_site_symmetry_3
_geom_torsion_site_symmetry_4
_geom_torsion_publ_flag
C3 P1 C1 C2 58.66(14) . . . . ?
C5 P1 C1 C2 170.83(13) . . . . ?
Pd1 P1 C1 C2 -65.88(13) . . . . ?
C1 P1 C3 C4 174.56(11) . . . . ?
C5 P1 C3 C4 62.16(13) . . . . ?
Pd1 P1 C3 C4 -61.78(12) . . . . ?
C1 P1 C5 C6 -70.49(16) . . . . ?
C3 P1 C5 C6 43.21(16) . . . . ?
Pd1 P1 C5 C6 167.14(12) . . . . ?
